data_4325345
loop_
_publ_author_name
'Dafa Chen'
'Annegret Ahrens-Botzong'
'Volker Sch\"unemann'
'Rosario Scopelliti'
'Xile Hu'

_publ_section_title
;
 Synthesis and Characterization of a Series of Model Complexes of the
 Active Site of [Fe]-Hydrogenase (Hmd)
;
_journal_name_full 'Inorganic Chemistry'
_journal_page_first 5249
_journal_page_last 5257
_journal_paper_doi 10.1021/ic200580z
_journal_volume 50
_journal_year 2011
_chemical_formula_moiety 'C35 H32 Fe N O3 P S, C H2 Cl2'
_chemical_formula_sum 'C36 H34 Cl2 Fe N O3 P S'
_chemical_formula_weight 718.42
_chemical_name_systematic
; 
 ? 
;
_space_group_IT_number 2
_symmetry_cell_setting triclinic
_symmetry_space_group_name_Hall '-P 1'
_symmetry_space_group_name_H-M 'P -1'
_atom_sites_solution_hydrogens geom
_atom_sites_solution_primary direct
_atom_sites_solution_secondary difmap
_audit_creation_method SHELXL-97
_cell_angle_alpha 71.085(12)
_cell_angle_beta 78.739(13)
_cell_angle_gamma 66.159(14)
_cell_formula_units_Z 2
_cell_length_a 11.0759(19)
_cell_length_b 11.5177(14)
_cell_length_c 15.082(2)
_cell_measurement_reflns_used 2631
_cell_measurement_temperature 140(2)
_cell_measurement_theta_max 27.2981
_cell_measurement_theta_min 2.7402
_cell_volume 1660.2(5)
_computing_cell_refinement
; 
CrysAlis RED, Oxford Diffraction Ltd., 
Version 1.171.32.29 (release 10-06-2008 CrysAlis171 .NET) 
(compiled Jun 10 2008,16:49:55) 
;
_computing_data_collection
; 
CrysAlis CCD, Oxford Diffraction Ltd., 
Version 1.171.32.29 (release 10-06-2008 CrysAlis171 .NET) 
(compiled Jun 10 2008,16:49:55) 
;
_computing_data_reduction
; 
CrysAlis RED, Oxford Diffraction Ltd., 
Version 1.171.32.29 (release 10-06-2008 CrysAlis171 .NET) 
(compiled Jun 10 2008,16:49:55) 
;
_computing_molecular_graphics 'Bruker SHELXTL'
_computing_publication_material 'Bruker SHELXTL'
_computing_structure_refinement 'SHELXL-97 (Sheldrick, 1997)'
_computing_structure_solution 'SHELXS-97 (Sheldrick, 1990)'
_diffrn_ambient_temperature 140(2)
_diffrn_detector_area_resol_mean 8.2812
_diffrn_measured_fraction_theta_full 0.994
_diffrn_measured_fraction_theta_max 0.994
_diffrn_measurement_device_type 'Oxford Diffraction, KM4/Sapphire CCD'
_diffrn_measurement_method 'phi and omega scans'
_diffrn_radiation_monochromator graphite
_diffrn_radiation_source 'fine-focus sealed tube'
_diffrn_radiation_type MoK\a
_diffrn_radiation_wavelength 0.71073
_diffrn_reflns_av_R_equivalents 0.1119
_diffrn_reflns_av_sigmaI/netI 0.2412
_diffrn_reflns_limit_h_max 13
_diffrn_reflns_limit_h_min -13
_diffrn_reflns_limit_k_max 13
_diffrn_reflns_limit_k_min -14
_diffrn_reflns_limit_l_max 18
_diffrn_reflns_limit_l_min -18
_diffrn_reflns_number 12233
_diffrn_reflns_theta_full 26.02
_diffrn_reflns_theta_max 26.02
_diffrn_reflns_theta_min 2.77
_exptl_absorpt_coefficient_mu 0.764
_exptl_absorpt_correction_T_max 0.845
_exptl_absorpt_correction_T_min 0.618
_exptl_absorpt_correction_type multi-scan
_exptl_absorpt_process_details
; 
CrysAlis RED, Oxford Diffraction Ltd., 
Version 1.171.32.29 (release 10-06-2008 CrysAlis171 .NET) 
(compiled Jun 10 2008,16:49:55) 
empirical absorption correction using spherical harmonics, 
 implemented in SCALE3 ABSPACK scaling algorithm. 
;
_exptl_crystal_colour red
_exptl_crystal_density_diffrn 1.437
_exptl_crystal_description prismatic
_exptl_crystal_F_000 744
_exptl_crystal_size_max 0.30
_exptl_crystal_size_mid 0.23
_exptl_crystal_size_min 0.22
_refine_diff_density_max 2.170
_refine_diff_density_min -0.974
_refine_diff_density_rms 0.180
_refine_ls_extinction_method none
_refine_ls_goodness_of_fit_ref 0.930
_refine_ls_hydrogen_treatment riding
_refine_ls_matrix_type full
_refine_ls_number_parameters 406
_refine_ls_number_reflns 6506
_refine_ls_number_restraints 198
_refine_ls_restrained_S_all 0.921
_refine_ls_R_factor_all 0.2171
_refine_ls_R_factor_gt 0.1128
_refine_ls_shift/su_max 0.000
_refine_ls_shift/su_mean 0.000
_refine_ls_structure_factor_coef Fsqd
_refine_ls_weighting_details 'calc w=1/[\s^2^(Fo^2^)+(0.1396P)^2^+0.0000P] where P=(Fo^2^+2Fc^2^)/3'
_refine_ls_weighting_scheme calc
_refine_ls_wR_factor_gt 0.2409
_refine_ls_wR_factor_ref 0.2821
_reflns_number_gt 2797
_reflns_number_total 6506
_reflns_threshold_expression >2sigma(I)
_cod_data_source_file ic200580z_si_002_4.cif
_cod_data_source_block cdf135
_cod_original_cell_volume 1660.2(4)
_cod_database_code 4325345

loop_
_symmetry_equiv_pos_as_xyz
'x, y, z'
'-x, -y, -z'

loop_
_atom_site_label
_atom_site_type_symbol
_atom_site_fract_x
_atom_site_fract_y
_atom_site_fract_z
_atom_site_U_iso_or_equiv
_atom_site_adp_type
_atom_site_occupancy
_atom_site_symmetry_multiplicity
_atom_site_calc_flag
_atom_site_refinement_flags
Fe1 Fe 0.08834(15) 0.08399(12) 0.27227(9) 0.0237(4) Uani 1 1 d .
S1 S 0.0187(2) -0.0911(2) 0.28791(17) 0.0250(6) Uani 1 1 d .
P1 P 0.1255(3) 0.2692(2) 0.25942(16) 0.0210(6) Uani 1 1 d .
O1 O -0.0212(7) 0.1968(6) 0.1628(4) 0.0310(17) Uani 1 1 d .
O2 O -0.1083(7) 0.1176(7) 0.4324(5) 0.0364(18) Uani 1 1 d .
O3 O 0.3067(7) -0.0849(7) 0.3938(5) 0.0396(19) Uani 1 1 d .
N1 N 0.1855(7) 0.0616(7) 0.1513(5) 0.0218(18) Uani 1 1 d .
C1 C 0.2972(11) -0.0001(9) 0.1029(7) 0.033(2) Uani 1 1 d U
C2 C 0.3059(11) 0.0276(9) 0.0103(7) 0.038(2) Uani 1 1 d U
H2 H 0.3861 -0.0144 -0.0223 0.046 Uiso 1 1 calc R
C3 C 0.1951(12) 0.1202(10) -0.0401(8) 0.043(3) Uani 1 1 d U
H3 H 0.2001 0.1386 -0.1065 0.051 Uiso 1 1 calc R
C4 C 0.0821(12) 0.1827(9) 0.0061(7) 0.036(2) Uani 1 1 d U
H4 H 0.0080 0.2471 -0.0271 0.044 Uiso 1 1 calc R
C5 C 0.0773(11) 0.1505(9) 0.1028(8) 0.037(3) Uani 1 1 d U
C6 C 0.4120(10) -0.1024(9) 0.1626(7) 0.034(3) Uani 1 1 d U
H6A H 0.4890 -0.1381 0.1213 0.052 Uiso 1 1 calc R
H6B H 0.3850 -0.1742 0.2046 0.052 Uiso 1 1 calc R
H6C H 0.4352 -0.0601 0.2001 0.052 Uiso 1 1 calc R
C7 C 0.2075(9) 0.3283(8) 0.1475(6) 0.0218(19) Uani 1 1 d U
C8 C 0.3383(10) 0.2569(9) 0.1223(6) 0.028(2) Uani 1 1 d U
H8 H 0.3867 0.1781 0.1660 0.034 Uiso 1 1 calc R
C9 C 0.3992(10) 0.2976(9) 0.0359(6) 0.029(2) Uani 1 1 d U
H9 H 0.4892 0.2484 0.0213 0.035 Uiso 1 1 calc R
C10 C 0.3292(10) 0.4103(9) -0.0299(6) 0.030(2) Uani 1 1 d U
H10 H 0.3702 0.4373 -0.0903 0.035 Uiso 1 1 calc R
C11 C 0.1988(10) 0.4834(9) -0.0067(6) 0.029(2) Uani 1 1 d U
H11 H 0.1515 0.5620 -0.0510 0.034 Uiso 1 1 calc R
C12 C 0.1382(10) 0.4436(9) 0.0788(6) 0.024(2) Uani 1 1 d U
H12 H 0.0482 0.4936 0.0928 0.029 Uiso 1 1 calc R
C13 C -0.0227(10) 0.4137(8) 0.2701(6) 0.0217(19) Uani 1 1 d U
C14 C -0.1475(9) 0.4189(8) 0.2687(6) 0.022(2) Uani 1 1 d U
H14 H -0.1594 0.3449 0.2623 0.027 Uiso 1 1 calc R
C15 C -0.2579(10) 0.5310(9) 0.2765(6) 0.030(2) Uani 1 1 d U
H15 H -0.3441 0.5322 0.2764 0.036 Uiso 1 1 calc R
C16 C -0.2423(11) 0.6399(9) 0.2843(6) 0.031(2) Uani 1 1 d U
H16 H -0.3174 0.7169 0.2889 0.037 Uiso 1 1 calc R
C17 C -0.1185(10) 0.6359(8) 0.2855(6) 0.027(2) Uani 1 1 d U
H17 H -0.1071 0.7101 0.2919 0.033 Uiso 1 1 calc R
C18 C -0.0080(10) 0.5244(8) 0.2773(6) 0.024(2) Uani 1 1 d U
H18 H 0.0781 0.5240 0.2767 0.029 Uiso 1 1 calc R
C19 C 0.2270(9) 0.2432(8) 0.3528(6) 0.0216(19) Uani 1 1 d U
C20 C 0.3509(10) 0.2481(9) 0.3366(7) 0.029(2) Uani 1 1 d U
H20 H 0.3865 0.2743 0.2741 0.035 Uiso 1 1 calc R
C21 C 0.4255(11) 0.2145(10) 0.4126(7) 0.037(2) Uani 1 1 d U
H21 H 0.5113 0.2183 0.4026 0.044 Uiso 1 1 calc R
C22 C 0.3700(11) 0.1754(9) 0.5033(7) 0.035(2) Uani 1 1 d U
H22 H 0.4210 0.1476 0.5553 0.042 Uiso 1 1 calc R
C23 C 0.2465(11) 0.1762(9) 0.5185(7) 0.033(2) Uani 1 1 d U
H23 H 0.2092 0.1546 0.5811 0.039 Uiso 1 1 calc R
C24 C 0.1738(10) 0.2074(9) 0.4452(6) 0.030(2) Uani 1 1 d U
H24 H 0.0874 0.2050 0.4567 0.036 Uiso 1 1 calc R
C25 C -0.0337(10) 0.1117(9) 0.3697(7) 0.029(2) Uani 1 1 d .
C26 C 0.2220(10) -0.0233(9) 0.3478(6) 0.023(2) Uani 1 1 d .
C27 C 0.1434(9) -0.2142(8) 0.2431(6) 0.0214(19) Uani 1 1 d U
C28 C 0.2320(10) -0.3255(8) 0.3028(7) 0.0254(19) Uani 1 1 d U
C29 C 0.3284(10) -0.4237(9) 0.2614(7) 0.033(2) Uani 1 1 d U
H29 H 0.3902 -0.4992 0.2995 0.039 Uiso 1 1 calc R
C30 C 0.3331(10) -0.4107(9) 0.1677(7) 0.035(2) Uani 1 1 d U
H30 H 0.3972 -0.4780 0.1417 0.042 Uiso 1 1 calc R
C31 C 0.2461(10) -0.3014(9) 0.1104(7) 0.031(2) Uani 1 1 d U
H31 H 0.2498 -0.2938 0.0454 0.037 Uiso 1 1 calc R
C32 C 0.1543(10) -0.2039(9) 0.1477(6) 0.024(2) Uani 1 1 d U
H32 H 0.0967 -0.1274 0.1074 0.029 Uiso 1 1 calc R
C33 C 0.2248(11) -0.3482(10) 0.4082(7) 0.035(2) Uani 1 1 d U
H33 H 0.1782 -0.2600 0.4210 0.042 Uiso 1 1 calc R
C34 C 0.3594(12) -0.4081(12) 0.4477(8) 0.051(3) Uani 1 1 d U
H34A H 0.3999 -0.5017 0.4491 0.076 Uiso 1 1 calc R
H34B H 0.3489 -0.3998 0.5117 0.076 Uiso 1 1 calc R
H34C H 0.4164 -0.3617 0.4080 0.076 Uiso 1 1 calc R
C35 C 0.1394(10) -0.4329(10) 0.4593(7) 0.037(3) Uani 1 1 d U
H35A H 0.0518 -0.3901 0.4345 0.056 Uiso 1 1 calc R
H35B H 0.1299 -0.4413 0.5268 0.056 Uiso 1 1 calc R
H35C H 0.1827 -0.5207 0.4488 0.056 Uiso 1 1 calc R
Cl1 Cl 0.3503(3) -0.0165(3) -0.2384(2) 0.0447(8) Uani 1 1 d .
Cl2 Cl 0.3556(3) -0.2836(3) -0.1879(3) 0.0678(11) Uani 1 1 d .
C36 C 0.2740(12) -0.1275(11) -0.1687(9) 0.059(4) Uani 1 1 d .
H36A H 0.2747 -0.1350 -0.1015 0.071 Uiso 1 1 calc R
H36B H 0.1807 -0.0929 -0.1838 0.071 Uiso 1 1 calc R

loop_
_atom_site_aniso_label
_atom_site_aniso_U_11
_atom_site_aniso_U_22
_atom_site_aniso_U_33
_atom_site_aniso_U_23
_atom_site_aniso_U_13
_atom_site_aniso_U_12
Fe1 0.0442(10) 0.0073(7) 0.0179(7) -0.0038(5) 0.0013(6) -0.0091(6)
S1 0.0373(16) 0.0088(11) 0.0280(14) -0.0021(10) 0.0006(12) -0.0111(11)
P1 0.0394(16) 0.0063(11) 0.0164(13) -0.0026(10) -0.0022(11) -0.0077(11)
O1 0.052(5) 0.008(3) 0.022(4) 0.000(3) -0.015(3) 0.002(3)
O2 0.039(5) 0.036(4) 0.028(4) -0.005(3) 0.013(4) -0.017(4)
O3 0.044(5) 0.033(4) 0.042(5) -0.012(4) -0.009(4) -0.010(4)
N1 0.022(5) 0.014(4) 0.030(5) -0.009(3) -0.001(4) -0.006(3)
C1 0.056(6) 0.016(4) 0.035(5) -0.009(4) -0.002(5) -0.019(4)
C2 0.061(6) 0.019(4) 0.036(5) -0.016(4) 0.005(5) -0.015(4)
C3 0.069(6) 0.020(4) 0.032(5) -0.008(4) -0.003(5) -0.008(4)
C4 0.067(6) 0.011(4) 0.029(5) -0.004(4) -0.011(5) -0.010(4)
C5 0.059(6) 0.009(4) 0.044(6) -0.014(4) -0.005(5) -0.007(4)
C6 0.042(6) 0.012(5) 0.050(6) -0.009(5) -0.006(5) -0.010(4)
C7 0.038(5) 0.011(4) 0.020(4) -0.006(3) -0.005(4) -0.010(3)
C8 0.048(5) 0.012(4) 0.020(4) -0.001(3) -0.005(4) -0.007(4)
C9 0.048(5) 0.014(4) 0.027(4) -0.011(4) -0.002(4) -0.007(4)
C10 0.052(5) 0.017(4) 0.017(4) 0.001(3) -0.008(4) -0.013(4)
C11 0.051(5) 0.012(4) 0.016(4) 0.006(3) -0.010(4) -0.009(4)
C12 0.042(5) 0.015(4) 0.017(4) -0.002(3) -0.011(4) -0.010(4)
C13 0.039(5) 0.007(4) 0.013(4) -0.003(3) -0.004(4) -0.001(4)
C14 0.039(5) 0.008(4) 0.016(4) -0.005(3) -0.003(4) -0.003(4)
C15 0.039(5) 0.024(4) 0.020(4) -0.004(4) -0.002(4) -0.007(4)
C16 0.041(5) 0.008(4) 0.028(4) -0.003(4) -0.007(4) 0.007(4)
C17 0.047(5) 0.005(4) 0.026(4) -0.005(3) -0.001(4) -0.006(4)
C18 0.042(5) 0.011(4) 0.018(4) -0.005(3) -0.003(4) -0.008(4)
C19 0.033(5) 0.015(4) 0.018(4) -0.003(3) -0.010(4) -0.007(4)
C20 0.039(5) 0.017(4) 0.029(5) -0.008(4) -0.003(4) -0.007(4)
C21 0.043(5) 0.029(5) 0.041(5) -0.009(4) -0.006(4) -0.015(4)
C22 0.045(5) 0.022(4) 0.030(5) -0.002(4) -0.016(4) -0.003(4)
C23 0.046(5) 0.021(4) 0.020(4) 0.000(4) -0.011(4) -0.003(4)
C24 0.035(5) 0.025(4) 0.023(4) 0.001(4) -0.008(4) -0.009(4)
C25 0.032(6) 0.019(5) 0.028(6) 0.009(4) 0.001(5) -0.015(5)
C26 0.031(6) 0.015(5) 0.016(5) -0.004(4) 0.001(4) -0.004(4)
C27 0.036(4) 0.014(4) 0.020(4) 0.003(3) -0.004(3) -0.020(3)
C28 0.040(5) 0.011(4) 0.031(4) -0.002(3) -0.006(4) -0.016(3)
C29 0.044(5) 0.007(4) 0.043(5) 0.000(4) -0.006(4) -0.010(4)
C30 0.047(5) 0.013(4) 0.038(5) -0.006(4) 0.009(4) -0.010(4)
C31 0.054(5) 0.021(4) 0.019(4) -0.001(4) 0.004(4) -0.023(4)
C32 0.044(5) 0.017(4) 0.015(4) 0.000(3) -0.004(4) -0.017(4)
C33 0.055(6) 0.018(4) 0.030(5) -0.002(4) -0.007(4) -0.013(4)
C34 0.062(8) 0.052(7) 0.043(7) -0.001(6) -0.025(6) -0.026(6)
C35 0.044(7) 0.028(6) 0.032(6) -0.001(5) 0.001(5) -0.012(5)
Cl1 0.0538(19) 0.0248(14) 0.0534(18) -0.0046(13) -0.0059(15) -0.0162(13)
Cl2 0.056(2) 0.0248(16) 0.122(3) -0.0208(18) -0.001(2) -0.0165(15)
C36 0.057(9) 0.032(7) 0.077(10) -0.003(7) -0.009(7) -0.014(6)

loop_
_atom_type_symbol
_atom_type_description
_atom_type_scat_dispersion_real
_atom_type_scat_dispersion_imag
_atom_type_scat_source
C C 0.0033 0.0016 'International Tables Vol C Tables 4.2.6.8 and 6.1.1.4'
H H 0.0000 0.0000 'International Tables Vol C Tables 4.2.6.8 and 6.1.1.4'
N N 0.0061 0.0033 'International Tables Vol C Tables 4.2.6.8 and 6.1.1.4'
O O 0.0106 0.0060 'International Tables Vol C Tables 4.2.6.8 and 6.1.1.4'
P P 0.1023 0.0942 'International Tables Vol C Tables 4.2.6.8 and 6.1.1.4'
S S 0.1246 0.1234 'International Tables Vol C Tables 4.2.6.8 and 6.1.1.4'
Cl Cl 0.1484 0.1585 'International Tables Vol C Tables 4.2.6.8 and 6.1.1.4'
Fe Fe 0.3463 0.8444 'International Tables Vol C Tables 4.2.6.8 and 6.1.1.4'

loop_
_geom_angle_atom_site_label_1
_geom_angle_atom_site_label_2
_geom_angle_atom_site_label_3
_geom_angle
C25 Fe1 C26 93.6(4)
C25 Fe1 N1 166.7(4)
C26 Fe1 N1 98.2(4)
C25 Fe1 O1 101.2(4)
C26 Fe1 O1 165.2(3)
N1 Fe1 O1 67.3(3)
C25 Fe1 P1 91.5(3)
C26 Fe1 P1 93.9(3)
N1 Fe1 P1 93.9(2)
O1 Fe1 P1 84.3(2)
C25 Fe1 S1 82.9(3)
C26 Fe1 S1 91.9(3)
N1 Fe1 S1 90.5(2)
O1 Fe1 S1 91.4(2)
P1 Fe1 S1 172.19(11)
C25 Fe1 C5 133.8(4)
C26 Fe1 C5 132.5(4)
N1 Fe1 C5 34.4(3)
O1 Fe1 C5 32.9(3)
P1 Fe1 C5 89.1(2)
S1 Fe1 C5 90.8(2)
C27 S1 Fe1 110.5(3)
C7 P1 C13 103.5(4)
C7 P1 C19 107.5(4)
C13 P1 C19 104.3(4)
C7 P1 Fe1 113.9(3)
C13 P1 Fe1 115.4(3)
C19 P1 Fe1 111.4(3)
C5 O1 Fe1 91.7(6)
C1 N1 C5 118.9(8)
C1 N1 Fe1 149.3(7)
C5 N1 Fe1 91.7(6)
C2 C1 N1 121.6(10)
C2 C1 C6 122.7(10)
N1 C1 C6 115.7(8)
C1 C2 C3 119.7(11)
C1 C2 H2 120.2
C3 C2 H2 120.2
C4 C3 C2 120.1(10)
C4 C3 H3 119.9
C2 C3 H3 119.9
C3 C4 C5 118.2(10)
C3 C4 H4 120.9
C5 C4 H4 120.9
O1 C5 N1 109.3(9)
O1 C5 C4 129.3(10)
N1 C5 C4 121.4(10)
O1 C5 Fe1 55.3(5)
N1 C5 Fe1 53.9(5)
C4 C5 Fe1 175.3(9)
C1 C6 H6A 109.5
C1 C6 H6B 109.5
H6A C6 H6B 109.5
C1 C6 H6C 109.5
H6A C6 H6C 109.5
H6B C6 H6C 109.5
C8 C7 C12 117.1(8)
C8 C7 P1 121.3(7)
C12 C7 P1 121.5(7)
C9 C8 C7 121.7(9)
C9 C8 H8 119.1
C7 C8 H8 119.1
C8 C9 C10 120.0(10)
C8 C9 H9 120.0
C10 C9 H9 120.0
C9 C10 C11 119.5(9)
C9 C10 H10 120.3
C11 C10 H10 120.3
C12 C11 C10 120.7(9)
C12 C11 H11 119.7
C10 C11 H11 119.7
C11 C12 C7 121.0(9)
C11 C12 H12 119.5
C7 C12 H12 119.5
C14 C13 C18 118.2(8)
C14 C13 P1 122.8(7)
C18 C13 P1 119.0(8)
C13 C14 C15 121.1(9)
C13 C14 H14 119.4
C15 C14 H14 119.4
C16 C15 C14 120.2(10)
C16 C15 H15 119.9
C14 C15 H15 119.9
C17 C16 C15 119.1(9)
C17 C16 H16 120.4
C15 C16 H16 120.4
C16 C17 C18 120.8(9)
C16 C17 H17 119.6
C18 C17 H17 119.6
C13 C18 C17 120.5(9)
C13 C18 H18 119.8
C17 C18 H18 119.8
C20 C19 C24 119.9(8)
C20 C19 P1 124.1(7)
C24 C19 P1 115.9(7)
C19 C20 C21 119.8(9)
C19 C20 H20 120.1
C21 C20 H20 120.1
C22 C21 C20 118.2(10)
C22 C21 H21 120.9
C20 C21 H21 120.9
C23 C22 C21 121.4(10)
C23 C22 H22 119.3
C21 C22 H22 119.3
C22 C23 C24 120.7(10)
C22 C23 H23 119.6
C24 C23 H23 119.6
C23 C24 C19 119.8(10)
C23 C24 H24 120.1
C19 C24 H24 120.1
O2 C25 Fe1 173.9(8)
O3 C26 Fe1 176.7(9)
C32 C27 C28 119.5(9)
C32 C27 S1 119.6(7)
C28 C27 S1 120.9(7)
C27 C28 C29 117.6(9)
C27 C28 C33 123.4(9)
C29 C28 C33 119.0(8)
C30 C29 C28 120.8(9)
C30 C29 H29 119.6
C28 C29 H29 119.6
C29 C30 C31 120.9(9)
C29 C30 H30 119.5
C31 C30 H30 119.5
C32 C31 C30 119.7(9)
C32 C31 H31 120.2
C30 C31 H31 120.2
C31 C32 C27 121.5(9)
C31 C32 H32 119.2
C27 C32 H32 119.2
C28 C33 C34 113.6(9)
C28 C33 C35 110.2(8)
C34 C33 C35 111.0(9)
C28 C33 H33 107.2
C34 C33 H33 107.2
C35 C33 H33 107.2
C33 C34 H34A 109.5
C33 C34 H34B 109.5
H34A C34 H34B 109.5
C33 C34 H34C 109.5
H34A C34 H34C 109.5
H34B C34 H34C 109.5
C33 C35 H35A 109.5
C33 C35 H35B 109.5
H35A C35 H35B 109.5
C33 C35 H35C 109.5
H35A C35 H35C 109.5
H35B C35 H35C 109.5
Cl2 C36 Cl1 111.3(7)
Cl2 C36 H36A 109.4
Cl1 C36 H36A 109.4
Cl2 C36 H36B 109.4
Cl1 C36 H36B 109.4
H36A C36 H36B 108.0

loop_
_geom_bond_atom_site_label_1
_geom_bond_atom_site_label_2
_geom_bond_distance
Fe1 C25 1.808(11)
Fe1 C26 1.812(10)
Fe1 N1 1.967(8)
Fe1 O1 2.001(6)
Fe1 P1 2.273(3)
Fe1 S1 2.365(3)
Fe1 C5 2.432(11)
S1 C27 1.746(10)
P1 C7 1.816(9)
P1 C13 1.830(9)
P1 C19 1.847(9)
O1 C5 1.323(12)
O2 C25 1.128(10)
O3 C26 1.123(10)
N1 C1 1.357(12)
N1 C5 1.373(12)
C1 C2 1.320(13)
C1 C6 1.539(13)
C2 C3 1.415(15)
C2 H2 0.9500
C3 C4 1.351(14)
C3 H3 0.9500
C4 C5 1.378(13)
C4 H4 0.9500
C6 H6A 0.9800
C6 H6B 0.9800
C6 H6C 0.9800
C7 C8 1.395(13)
C7 C12 1.421(12)
C8 C9 1.374(13)
C8 H8 0.9500
C9 C10 1.386(12)
C9 H9 0.9500
C10 C11 1.388(13)
C10 H10 0.9500
C11 C12 1.360(13)
C11 H11 0.9500
C12 H12 0.9500
C13 C14 1.362(13)
C13 C18 1.389(12)
C14 C15 1.393(12)
C14 H14 0.9500
C15 C16 1.377(13)
C15 H15 0.9500
C16 C17 1.357(14)
C16 H16 0.9500
C17 C18 1.391(12)
C17 H17 0.9500
C18 H18 0.9500
C19 C20 1.368(13)
C19 C24 1.400(13)
C20 C21 1.403(13)
C20 H20 0.9500
C21 C22 1.394(14)
C21 H21 0.9500
C22 C23 1.340(14)
C22 H22 0.9500
C23 C24 1.361(12)
C23 H23 0.9500
C24 H24 0.9500
C27 C32 1.390(12)
C27 C28 1.413(12)
C28 C29 1.425(13)
C28 C33 1.517(13)
C29 C30 1.364(13)
C29 H29 0.9500
C30 C31 1.379(13)
C30 H30 0.9500
C31 C32 1.369(13)
C31 H31 0.9500
C32 H32 0.9500
C33 C34 1.518(14)
C33 C35 1.554(14)
C33 H33 1.0000
C34 H34A 0.9800
C34 H34B 0.9800
C34 H34C 0.9800
C35 H35A 0.9800
C35 H35B 0.9800
C35 H35C 0.9800
Cl1 C36 1.763(12)
Cl2 C36 1.748(12)
C36 H36A 0.9900
C36 H36B 0.9900

loop_
_geom_torsion_atom_site_label_1
_geom_torsion_atom_site_label_2
_geom_torsion_atom_site_label_3
_geom_torsion_atom_site_label_4
_geom_torsion
C25 Fe1 S1 C27 -155.4(4)
C26 Fe1 S1 C27 -62.1(4)
N1 Fe1 S1 C27 36.2(4)
O1 Fe1 S1 C27 103.5(4)
C5 Fe1 S1 C27 70.5(4)
C25 Fe1 P1 C7 -162.2(5)
C26 Fe1 P1 C7 104.2(4)
N1 Fe1 P1 C7 5.6(4)
O1 Fe1 P1 C7 -61.1(4)
C5 Fe1 P1 C7 -28.4(4)
C25 Fe1 P1 C13 -42.6(4)
C26 Fe1 P1 C13 -136.3(4)
N1 Fe1 P1 C13 125.2(4)
O1 Fe1 P1 C13 58.5(4)
C5 Fe1 P1 C13 91.1(4)
C25 Fe1 P1 C19 76.0(5)
C26 Fe1 P1 C19 -17.6(4)
N1 Fe1 P1 C19 -116.2(4)
O1 Fe1 P1 C19 177.1(4)
C5 Fe1 P1 C19 -150.2(4)
C25 Fe1 O1 C5 -172.4(6)
C26 Fe1 O1 C5 13.7(16)
N1 Fe1 O1 C5 0.6(5)
P1 Fe1 O1 C5 97.2(5)
S1 Fe1 O1 C5 -89.4(5)
C25 Fe1 N1 C1 -145.3(16)
C26 Fe1 N1 C1 6.7(13)
O1 Fe1 N1 C1 -176.7(13)
P1 Fe1 N1 C1 101.2(12)
S1 Fe1 N1 C1 -85.3(12)
C5 Fe1 N1 C1 -176.1(15)
C25 Fe1 N1 C5 30.8(18)
C26 Fe1 N1 C5 -177.2(6)
O1 Fe1 N1 C5 -0.6(5)
P1 Fe1 N1 C5 -82.7(5)
S1 Fe1 N1 C5 90.8(5)
C5 N1 C1 C2 3.0(13)
Fe1 N1 C1 C2 178.5(9)
C5 N1 C1 C6 -177.6(8)
Fe1 N1 C1 C6 -2.0(17)
N1 C1 C2 C3 -2.3(15)
C6 C1 C2 C3 178.3(9)
C1 C2 C3 C4 1.8(16)
C2 C3 C4 C5 -2.0(15)
Fe1 O1 C5 N1 -0.8(7)
Fe1 O1 C5 C4 -179.0(10)
C1 N1 C5 O1 178.5(8)
Fe1 N1 C5 O1 0.8(7)
C1 N1 C5 C4 -3.1(13)
Fe1 N1 C5 C4 179.1(8)
C1 N1 C5 Fe1 177.7(9)
C3 C4 C5 O1 -179.4(10)
C3 C4 C5 N1 2.7(15)
C25 Fe1 C5 O1 10.3(8)
C26 Fe1 C5 O1 -175.3(6)
N1 Fe1 C5 O1 -179.1(9)
P1 Fe1 C5 O1 -80.9(5)
S1 Fe1 C5 O1 91.3(5)
C25 Fe1 C5 N1 -170.6(6)
C26 Fe1 C5 N1 3.8(8)
O1 Fe1 C5 N1 179.1(9)
P1 Fe1 C5 N1 98.2(5)
S1 Fe1 C5 N1 -89.6(5)
C13 P1 C7 C8 166.1(7)
C19 P1 C7 C8 56.1(8)
Fe1 P1 C7 C8 -67.8(8)
C13 P1 C7 C12 -19.0(8)
C19 P1 C7 C12 -129.0(7)
Fe1 P1 C7 C12 107.1(7)
C12 C7 C8 C9 1.6(13)
P1 C7 C8 C9 176.8(7)
C7 C8 C9 C10 -1.8(13)
C8 C9 C10 C11 1.8(14)
C9 C10 C11 C12 -1.8(14)
C10 C11 C12 C7 1.7(13)
C8 C7 C12 C11 -1.6(12)
P1 C7 C12 C11 -176.7(7)
C7 P1 C13 C14 113.6(8)
C19 P1 C13 C14 -134.0(7)
Fe1 P1 C13 C14 -11.5(8)
C7 P1 C13 C18 -64.6(7)
C19 P1 C13 C18 47.8(8)
Fe1 P1 C13 C18 170.4(6)
C18 C13 C14 C15 -1.5(13)
P1 C13 C14 C15 -179.7(7)
C13 C14 C15 C16 1.0(13)
C14 C15 C16 C17 -0.8(14)
C15 C16 C17 C18 1.1(14)
C14 C13 C18 C17 1.7(13)
P1 C13 C18 C17 180.0(7)
C16 C17 C18 C13 -1.5(14)
C7 P1 C19 C20 -9.5(9)
C13 P1 C19 C20 -119.0(8)
Fe1 P1 C19 C20 115.9(7)
C7 P1 C19 C24 175.1(7)
C13 P1 C19 C24 65.6(8)
Fe1 P1 C19 C24 -59.5(7)
C24 C19 C20 C21 1.4(13)
P1 C19 C20 C21 -173.8(7)
C19 C20 C21 C22 0.7(14)
C20 C21 C22 C23 -3.5(14)
C21 C22 C23 C24 4.2(15)
C22 C23 C24 C19 -2.0(14)
C20 C19 C24 C23 -0.8(14)
P1 C19 C24 C23 174.8(7)
Fe1 S1 C27 C32 -85.6(7)
Fe1 S1 C27 C28 95.6(7)
C32 C27 C28 C29 -0.7(13)
S1 C27 C28 C29 178.0(7)
C32 C27 C28 C33 -177.6(9)
S1 C27 C28 C33 1.2(12)
C27 C28 C29 C30 -0.9(14)
C33 C28 C29 C30 176.1(9)
C28 C29 C30 C31 1.0(15)
C29 C30 C31 C32 0.5(15)
C30 C31 C32 C27 -2.2(15)
C28 C27 C32 C31 2.3(14)
S1 C27 C32 C31 -176.5(7)
C27 C28 C33 C34 -142.0(9)
C29 C28 C33 C34 41.2(12)
C27 C28 C33 C35 92.7(10)
C29 C28 C33 C35 -84.2(11)
